data_4000052
loop_
_publ_author_name
'Valet, Murielle'
'Hoffman, David M.'

_publ_section_title
;
 Synthesis of Homoleptic Gallium Alkoxide Complexes and the Chemical Vapor
 Deposition of Gallium Oxide Films
;
_journal_coden_ASTM CMATEX
_journal_issue 6
_journal_name_full 'Chemistry of Materials'
_journal_page_first 2135
_journal_page_last 2143
_journal_paper_doi 10.1021/cm0014177
_journal_volume 13
_journal_year 2001
_chemical_formula_sum 'C14 H34 Ga N O3'
_chemical_formula_weight 334.14
_space_group_IT_number 14
_symmetry_cell_setting monoclinic
_symmetry_space_group_name_Hall '-P 2yn'
_symmetry_space_group_name_H-M 'P 1 21/n 1'
_atom_sites_solution_hydrogens geom
_atom_sites_solution_primary direct
_atom_sites_solution_secondary difmap
_cell_angle_alpha 90.00
_cell_angle_beta 92.085(1)
_cell_angle_gamma 90.00
_cell_formula_units_Z 4
_cell_length_a 10.1444(8)
_cell_length_b 12.8117(10)
_cell_length_c 14.4492(11)
_cell_measurement_reflns_used 3672
_cell_measurement_temperature 223(2)
_cell_measurement_theta_max 23.51
_cell_measurement_theta_min 2.13
_cell_volume 1876.7(3)
_diffrn_ambient_temperature 223(2)
_diffrn_detector_area_resol_mean 1K
_diffrn_measurement_device_type 'Siemens SMART CCD'
_diffrn_measurement_method CCD
_diffrn_radiation_monochromator graphite
_diffrn_radiation_source 'fine-focus sealed tube'
_diffrn_radiation_type MoK\a
_diffrn_radiation_wavelength 0.71073
_diffrn_reflns_av_R_equivalents 0.0339
_diffrn_reflns_av_sigmaI/netI 0.0323
_diffrn_reflns_limit_h_max 11
_diffrn_reflns_limit_h_min -11
_diffrn_reflns_limit_k_max 14
_diffrn_reflns_limit_k_min 0
_diffrn_reflns_limit_l_max 16
_diffrn_reflns_limit_l_min 0
_diffrn_reflns_number 8635
_diffrn_reflns_theta_max 23.51
_diffrn_reflns_theta_min 2.13
_diffrn_standards_decay_% 0.0
_exptl_absorpt_coefficient_mu 1.471
_exptl_absorpt_correction_T_max 0.9015
_exptl_absorpt_correction_T_min 0.6938
_exptl_absorpt_correction_type empirical
_exptl_absorpt_process_details ?
_exptl_crystal_colour Colorless
_exptl_crystal_density_diffrn 1.183
_exptl_crystal_density_method 'not measured'
_exptl_crystal_description 'Thick plate'
_exptl_crystal_F_000 720
_exptl_crystal_size_max 0.40
_exptl_crystal_size_mid 0.24
_exptl_crystal_size_min 0.12
_refine_ls_extinction_method none
_refine_ls_goodness_of_fit_ref 0.962
_refine_ls_hydrogen_treatment mixed
_refine_ls_matrix_type full
_refine_ls_number_parameters 165
_refine_ls_number_reflns 2777
_refine_ls_number_restraints 0
_refine_ls_restrained_S_all 0.962
_refine_ls_R_factor_all 0.0461
_refine_ls_R_factor_gt 0.0253
_refine_ls_shift/su_max 0.020
_refine_ls_shift/su_mean 0.004
_refine_ls_structure_factor_coef Fsqd
_refine_ls_weighting_details 'calc w=1/[\s^2^(Fo^2^)+(0.0339P)^2^+0.5988P] where P=(Fo^2^+2Fc^2^)/3'
_refine_ls_weighting_scheme calc
_refine_ls_wR_factor_gt 0.0598
_refine_ls_wR_factor_ref 0.0663
_reflns_number_gt 1900
_reflns_number_total 2931
_reflns_threshold_expression >4sigma(I)
_cod_depositor_comments
;
The following automatic conversions were performed:
'_symmetry_cell_setting' value 'Monoclinic' changed to 'monoclinic'
according to '/home/saulius/struct/CIF-dictionaries/cif_core.dic'
dictionary named 'cif_core.dic' version 2.4.1 from
2010-06-29.

'_exptl_absorpt_correction_type' value 'Empirical' changed to
'empirical' according to
'/home/saulius/struct/CIF-dictionaries/cif_core.dic' dictionary named
'cif_core.dic' version 2.4.1 from 2010-06-29.

Automatic conversion script
Id: cif_fix_enum 1527 2010-12-29 10:47:43Z saulius 
;
_cod_original_sg_symbol_H-M P2(1)/n
_cod_original_formula_sum 'C14 H34 N O3 Ga'
_cod_database_code 4000052

loop_
_symmetry_equiv_pos_as_xyz
'x, y, z'
'-x+1/2, y+1/2, -z+1/2'
'-x, -y, -z'
'x-1/2, -y-1/2, z-1/2'

loop_
_atom_site_label
_atom_site_type_symbol
_atom_site_fract_x
_atom_site_fract_y
_atom_site_fract_z
_atom_site_U_iso_or_equiv
_atom_site_adp_type
_atom_site_occupancy
_atom_site_symmetry_multiplicity
_atom_site_calc_flag
_atom_site_refinement_flags
_atom_site_disorder_assembly
_atom_site_disorder_group
Ga Ga 0.65560(3) 0.33766(2) 0.483692(19) 0.03432(11) Uani 1 1 d . . .
O1 O 0.48172(16) 0.34166(14) 0.44761(12) 0.0389(4) Uani 1 1 d . A .
O2 O 0.7600(10) 0.4207(6) 0.4168(7) 0.0452(19) Uani 0.50 1 d P A 1
O2' O 0.7854(10) 0.3741(6) 0.4103(7) 0.053(2) Uani 0.50 1 d P A 2
O3 O 0.70892(18) 0.22148(14) 0.54416(13) 0.0455(5) Uani 1 1 d . A .
N1 N 0.6543(2) 0.43715(19) 0.59231(15) 0.0429(6) Uani 1 1 d . A .
H1N H 0.6241 0.5009 0.5714 0.051 Uiso 1 1 calc R . .
C1 C 0.4006(3) 0.2495(2) 0.43529(18) 0.0408(7) Uani 1 1 d . . .
C2 C 0.4609(3) 0.1779(3) 0.3650(2) 0.0610(9) Uani 1 1 d . A .
H2A H 0.5466 0.1543 0.3884 0.091 Uiso 1 1 calc R . .
H2B H 0.4709 0.2155 0.3074 0.091 Uiso 1 1 calc R . .
H2C H 0.4037 0.1182 0.3541 0.091 Uiso 1 1 calc R . .
C3 C 0.3856(3) 0.1951(3) 0.5272(2) 0.0599(9) Uani 1 1 d . A .
H3A H 0.4712 0.1709 0.5503 0.090 Uiso 1 1 calc R . .
H3B H 0.3266 0.1360 0.5189 0.090 Uiso 1 1 calc R . .
H3C H 0.3494 0.2435 0.5712 0.090 Uiso 1 1 calc R . .
C4 C 0.2664(3) 0.2869(3) 0.3994(2) 0.0639(9) Uani 1 1 d . A .
H4A H 0.2284 0.3327 0.4449 0.096 Uiso 1 1 calc R . .
H4B H 0.2089 0.2274 0.3886 0.096 Uiso 1 1 calc R . .
H4C H 0.2761 0.3248 0.3419 0.096 Uiso 1 1 calc R . .
C5 C 0.8004(4) 0.4170(4) 0.3223(3) 0.041(4) Uiso 0.50 1 d PG A 1
C6 C 0.6942(5) 0.3714(4) 0.2585(5) 0.0384(18) Uiso 0.50 1 d PG A 1
H6A H 0.6125 0.4094 0.2658 0.058 Uiso 0.50 1 calc PR A 1
H6B H 0.6811 0.2986 0.2738 0.058 Uiso 0.50 1 calc PR A 1
H6C H 0.7207 0.3771 0.1949 0.058 Uiso 0.50 1 calc PR A 1
C7 C 0.8208(6) 0.5305(3) 0.2984(4) 0.0556(18) Uiso 0.50 1 d PG A 1
H7A H 0.7391 0.5684 0.3057 0.083 Uiso 0.50 1 calc PR A 1
H7B H 0.8473 0.5361 0.2348 0.083 Uiso 0.50 1 calc PR A 1
H7C H 0.8891 0.5597 0.3394 0.083 Uiso 0.50 1 calc PR A 1
C8 C 0.9276(5) 0.3579(4) 0.3109(5) 0.061(2) Uiso 0.50 1 d PG A 1
H8A H 0.9145 0.2850 0.3262 0.091 Uiso 0.50 1 calc PR A 1
H8B H 0.9959 0.3871 0.3519 0.091 Uiso 0.50 1 calc PR A 1
H8C H 0.9541 0.3635 0.2472 0.091 Uiso 0.50 1 calc PR A 1
C5' C 0.7913(5) 0.4284(4) 0.3255(3) 0.040(4) Uiso 0.50 1 d PG A 2
C6' C 0.6751(5) 0.4020(5) 0.2614(6) 0.059(2) Uiso 0.50 1 d PG A 2
H6'A H 0.5945 0.4264 0.2882 0.089 Uiso 0.50 1 calc PR A 2
H6'B H 0.6705 0.3270 0.2529 0.089 Uiso 0.50 1 calc PR A 2
H6'C H 0.6858 0.4356 0.2020 0.089 Uiso 0.50 1 calc PR A 2
C7' C 0.7985(7) 0.5452(4) 0.3388(5) 0.084(3) Uiso 0.50 1 d PG A 2
H7'A H 0.7178 0.5697 0.3656 0.126 Uiso 0.50 1 calc PR A 2
H7'B H 0.8091 0.5788 0.2793 0.126 Uiso 0.50 1 calc PR A 2
H7'C H 0.8731 0.5622 0.3799 0.126 Uiso 0.50 1 calc PR A 2
C8' C 0.9168(5) 0.3904(5) 0.2837(6) 0.080(3) Uiso 0.50 1 d PG A 2
H8'A H 0.9914 0.4074 0.3248 0.121 Uiso 0.50 1 calc PR A 2
H8'B H 0.9274 0.4240 0.2242 0.121 Uiso 0.50 1 calc PR A 2
H8'C H 0.9122 0.3154 0.2751 0.121 Uiso 0.50 1 calc PR A 2
C9 C 0.8207(3) 0.1552(2) 0.53759(19) 0.0455(7) Uani 1 1 d . . .
C10 C 0.9487(3) 0.2156(3) 0.5504(2) 0.0610(9) Uani 1 1 d . A .
H10A H 0.9553 0.2664 0.5010 0.092 Uiso 1 1 calc R . .
H10B H 1.0226 0.1677 0.5488 0.092 Uiso 1 1 calc R . .
H10C H 0.9501 0.2514 0.6096 0.092 Uiso 1 1 calc R . .
C11 C 0.8099(4) 0.0755(3) 0.6146(2) 0.0758(11) Uani 1 1 d . A .
H11A H 0.7280 0.0370 0.6061 0.114 Uiso 1 1 calc R . .
H11B H 0.8110 0.1111 0.6739 0.114 Uiso 1 1 calc R . .
H11C H 0.8837 0.0276 0.6131 0.114 Uiso 1 1 calc R . .
C12 C 0.8168(4) 0.1001(3) 0.4450(2) 0.0684(10) Uani 1 1 d . A .
H12A H 0.7348 0.0615 0.4373 0.103 Uiso 1 1 calc R . .
H12B H 0.8906 0.0521 0.4425 0.103 Uiso 1 1 calc R . .
H12C H 0.8225 0.1511 0.3957 0.103 Uiso 1 1 calc R . .
C13 C 0.7897(3) 0.4509(3) 0.6322(2) 0.0656(10) Uani 1 1 d . . .
H13A H 0.7879 0.4987 0.6842 0.098 Uiso 1 1 calc R A .
H13B H 0.8459 0.4791 0.5854 0.098 Uiso 1 1 calc R . .
H13C H 0.8240 0.3839 0.6531 0.098 Uiso 1 1 calc R . .
C14 C 0.5661(4) 0.3999(3) 0.6638(2) 0.0775(12) Uani 1 1 d . . .
H14A H 0.5675 0.4489 0.7150 0.116 Uiso 1 1 calc R A .
H14B H 0.5958 0.3320 0.6860 0.116 Uiso 1 1 calc R . .
H14C H 0.4770 0.3941 0.6377 0.116 Uiso 1 1 calc R . .

loop_
_atom_site_aniso_label
_atom_site_aniso_U_11
_atom_site_aniso_U_22
_atom_site_aniso_U_33
_atom_site_aniso_U_23
_atom_site_aniso_U_13
_atom_site_aniso_U_12
Ga 0.03612(17) 0.03858(19) 0.02814(16) -0.00185(16) -0.00050(11) -0.00796(17)
O1 0.0375(10) 0.0380(11) 0.0411(10) -0.0016(10) 0.0000(8) -0.0084(10)
O2 0.049(5) 0.051(5) 0.036(3) 0.004(4) -0.001(3) -0.020(4)
O2' 0.037(3) 0.080(7) 0.040(4) 0.031(5) -0.002(3) -0.007(4)
O3 0.0492(12) 0.0372(12) 0.0503(12) 0.0021(10) 0.0065(9) 0.0019(10)
N1 0.0481(14) 0.0395(15) 0.0404(13) -0.0056(11) -0.0083(11) 0.0000(12)
C1 0.0394(16) 0.0410(18) 0.0419(17) -0.0001(14) -0.0005(13) -0.0159(14)
C2 0.064(2) 0.057(2) 0.063(2) -0.0180(18) 0.0037(17) -0.0191(18)
C3 0.063(2) 0.059(2) 0.058(2) 0.0082(17) 0.0046(16) -0.0226(17)
C4 0.0459(19) 0.065(2) 0.080(2) 0.005(2) -0.0105(17) -0.0175(18)
C9 0.0560(19) 0.0387(17) 0.0414(17) 0.0004(15) -0.0026(14) 0.0060(16)
C10 0.052(2) 0.063(2) 0.068(2) 0.0042(19) -0.0054(17) 0.0090(18)
C11 0.099(3) 0.061(2) 0.068(2) 0.022(2) 0.001(2) 0.007(2)
C12 0.087(3) 0.061(2) 0.057(2) -0.0141(19) -0.0073(19) 0.022(2)
C13 0.067(2) 0.062(2) 0.066(2) -0.0255(18) -0.0322(18) 0.0134(18)
C14 0.101(3) 0.081(3) 0.052(2) -0.022(2) 0.024(2) -0.013(2)
